data_2205431
loop_
_publ_author_name
'Howard A. Shallard-Brown'
'David J. Watkin'
'Andrew R. Cowley'

_publ_section_title
;
 Ethyl propionate at 185K
;
_journal_issue 4
_journal_name_full 'Acta Crystallographica Section E'
_journal_page_first o1118
_journal_page_last o1120
_journal_paper_doi 10.1107/S1600536805005271
_journal_volume 61
_journal_year 2005
_chemical_formula_iupac 'C5 H10 O2'
_chemical_formula_moiety 'C5 H10 O2'
_chemical_formula_sum 'C5 H10 O2'
_chemical_formula_weight 102.14
_space_group_IT_number 135
_symmetry_cell_setting tetragonal
_symmetry_space_group_name_Hall '-P 4c 2ab'
_symmetry_space_group_name_H-M 'P 42/m b c'
_atom_sites_solution_hydrogens geom
_atom_sites_solution_primary direct
_cell_angle_alpha 90
_cell_angle_beta 90
_cell_angle_gamma 90
_cell_formula_units_Z 4
_cell_length_a 9.5153(3)
_cell_length_b 9.5153(3)
_cell_length_c 6.8933(2)
_cell_measurement_reflns_used 458
_cell_measurement_temperature 185
_cell_measurement_theta_max 27
_cell_measurement_theta_min 5
_cell_volume 624.13(3)
_computing_cell_refinement 'DENZO/SCALEPACK (Otwinowski & Minor, 1997)'
_computing_data_collection 'COLLECT (Nonius, 2001)'
_computing_data_reduction DENZO/SCALEPACK
_computing_molecular_graphics 'CAMERON (Watkin et al., 1996)'
_computing_publication_material CRYSTALS
_computing_structure_refinement 'CRYSTALS (Betteridge et al., 2003)'
_computing_structure_solution 'SIR92 (Altomare et al., 1994)'
_diffrn_ambient_temperature 185
_diffrn_measured_fraction_theta_full 0.990
_diffrn_measured_fraction_theta_max 0.990
_diffrn_measurement_device_type 'Nonius KappaCCD'
_diffrn_measurement_method \w
_diffrn_radiation_monochromator graphite
_diffrn_radiation_type 'Mo K\a'
_diffrn_radiation_wavelength 0.71073
_diffrn_reflns_av_R_equivalents 0.013
_diffrn_reflns_limit_h_max 12
_diffrn_reflns_limit_h_min -12
_diffrn_reflns_limit_k_max 12
_diffrn_reflns_limit_k_min -12
_diffrn_reflns_limit_l_max 8
_diffrn_reflns_limit_l_min -8
_diffrn_reflns_number 719
_diffrn_reflns_theta_full 27.463
_diffrn_reflns_theta_max 27.463
_diffrn_reflns_theta_min 5.207
_diffrn_standards_number 0
_exptl_absorpt_coefficient_mu 0.083
_exptl_absorpt_correction_T_max 0.98
_exptl_absorpt_correction_T_min 0.98
_exptl_absorpt_correction_type multi-scan
_exptl_absorpt_process_details 'DENZO/SCALEPACK (Otwinowski & Minor, 1997)'
_exptl_crystal_colour colourless
_exptl_crystal_density_diffrn 1.087
_exptl_crystal_description cylinder
_exptl_crystal_F_000 224
_exptl_crystal_size_max 0.50
_exptl_crystal_size_mid 0.20
_exptl_crystal_size_min 0.20
_exptl_crystal_size_rad 0.1
_refine_diff_density_max 0.14
_refine_diff_density_min -0.17
_refine_ls_extinction_method None
_refine_ls_goodness_of_fit_ref 0.9034
_refine_ls_hydrogen_treatment constr
_refine_ls_matrix_type full
_refine_ls_number_parameters 43
_refine_ls_number_reflns 383
_refine_ls_number_restraints 42
_refine_ls_R_factor_all 0.0618
_refine_ls_R_factor_gt 0.0618
_refine_ls_shift/su_max 0.012562
_refine_ls_structure_factor_coef Fsqd
_refine_ls_weighting_details 'w = 1/[\s^2^(F^2^) + 0.04 + 0.17P] where P = [max(Fo^2^,0) + 2Fc^2^]/3'
_refine_ls_weighting_scheme calc
_refine_ls_wR_factor_all 0.0996
_refine_ls_wR_factor_gt 0.0996
_refine_ls_wR_factor_ref 0.0996
_reflns_number_gt 383
_reflns_number_total 384
_reflns_threshold_expression I>-3\s(I)
_cod_data_source_file cf6408.cif
_cod_data_source_block I
_cod_depositor_comments
;
The following automatic conversions were performed:
'_symmetry_cell_setting' value 'Tetragonal' changed to 'tetragonal'
according to '/home/saulius/struct/CIF-dictionaries/cif_core.dic'
dictionary named 'cif_core.dic' version 2.4.1 from 2010-06-29.

Automatic conversion script
Id: cif_fix_enum 1527 2010-12-29 10:47:43Z saulius 

The following automatic conversions were performed:

'_symmetry_cell_setting' value 'Tetragonal' changed to 'tetragonal'
according to /home/saulius/struct/CIF-dictionaries/cif_core.dic
dictionary named 'cif_core.dic' version 2.4.1 from 2010-06-29.

Automatic conversion script
Id: cif_fix_values 1715 2011-07-08 13:25:40Z adriana 
;
_cod_database_code 2205431
_cod_database_fobs_code 2205431

loop_
_symmetry_equiv_pos_as_xyz
x,y,z
-x,-y,-z
-y,x,z+1/2
y,-x,-z+1/2
-x,-y,z
x,y,-z
y,-x,z+1/2
-y,x,-z+1/2
-x+1/2,y+1/2,z
x+1/2,-y+1/2,-z
y+1/2,x+1/2,z+1/2
-y+1/2,-x+1/2,-z+1/2
x+1/2,-y+1/2,z
-x+1/2,y+1/2,-z
-y+1/2,-x+1/2,z+1/2
y+1/2,x+1/2,-z+1/2

loop_
_atom_site_label
_atom_site_fract_x
_atom_site_fract_y
_atom_site_fract_z
_atom_site_U_iso_or_equiv
_atom_site_adp_type
_atom_site_occupancy
_atom_site_disorder_assembly
_atom_site_disorder_group
_atom_site_type_symbol
O1 0.5978(3) 0.3630(3) 0.5000 0.0785 Uani 0.5000 1 -1 O
O2 0.4285(12) 0.5218(12) 0.5000 0.0569 Uani 0.5000 1 -1 O
C1 0.5646(18) 0.4812(16) 0.5000 0.0535 Uani 0.5000 1 -1 C
C2 0.6764(16) 0.5919(14) 0.5000 0.0597 Uani 0.5000 1 -1 C
C3 0.8180(13) 0.5182(8) 0.5000 0.0677 Uani 0.5000 1 -1 C
C4 0.3407(17) 0.3930(15) 0.5000 0.0687 Uani 0.5000 1 -1 C
C5 0.1889(14) 0.4272(9) 0.5000 0.0860 Uani 0.5000 1 -1 C
H21 0.6673 0.6519 0.6184 0.0717 Uiso 0.5000 1 -1 H
H31 0.8948 0.5900 0.5000 0.0813 Uiso 0.5000 1 -1 H
H32 0.8262 0.4581 0.6185 0.0813 Uiso 0.5000 1 -1 H
H41 0.3630 0.3366 0.6184 0.0824 Uiso 0.5000 1 -1 H
H51 0.1329 0.3382 0.5000 0.1032 Uiso 0.5000 1 -1 H
H52 0.1656 0.4832 0.6185 0.1032 Uiso 0.5000 1 -1 H

loop_
_atom_site_aniso_label
_atom_site_aniso_U_11
_atom_site_aniso_U_22
_atom_site_aniso_U_33
_atom_site_aniso_U_12
_atom_site_aniso_U_13
_atom_site_aniso_U_23
O1 0.070(2) 0.0585(18) 0.107(2) 0.0162(15) 0.0000 0.0000
O2 0.054(2) 0.059(3) 0.058(5) -0.001(3) 0.0000 0.0000
C1 0.057(2) 0.050(3) 0.054(7) 0.000(3) 0.0000 0.0000
C2 0.065(5) 0.050(3) 0.065(5) -0.004(3) 0.0000 0.0000
C3 0.056(3) 0.064(4) 0.084(3) -0.007(3) 0.0000 0.0000
C4 0.059(4) 0.082(7) 0.066(5) -0.019(4) 0.0000 0.0000
C5 0.062(4) 0.097(7) 0.098(5) -0.007(5) 0.0000 0.0000

loop_
_atom_type_symbol
_atom_type_scat_dispersion_real
_atom_type_scat_dispersion_imag
_atom_type_scat_source
C 0.0033 0.0016 'International Tables Vol C 4.2.6.8 and 6.1.1.4'
H 0.0000 0.0000 'International Tables Vol C 4.2.6.8 and 6.1.1.4'
O 0.0106 0.0060 'International Tables Vol C 4.2.6.8 and 6.1.1.4'

loop_
_geom_angle_atom_site_label_1
_geom_angle_atom_site_label_2
_geom_angle_atom_site_label_3
_geom_angle
_geom_angle_publ_flag
C1 O2 C4 107.6(6) yes
O2 C1 O1 122.4(10) yes
O2 C1 C2 118.7(8) yes
O1 C1 C2 119.0(12) yes
C1 C2 C3 107.8(9) yes
C1 C2 H21 109.9 no
C3 C2 H21 109.9 no
C2 C3 H31 109.5 no
C2 C3 H32 109.5 no
H31 C3 H32 109.5 no
O2 C4 C5 111.6(10) yes
O2 C4 H41 108.9 no
C5 C4 H41 108.9 no
C4 C5 H51 109.5 no
C4 C5 H52 109.5 no
H51 C5 H52 109.5 no

loop_
_geom_bond_atom_site_label_1
_geom_bond_atom_site_label_2
_geom_bond_distance
_geom_bond_publ_flag
O1 C1 1.168(16) yes
O2 C1 1.351(6) yes
O2 C4 1.483(13) yes
C1 C2 1.497(14) yes
C2 C3 1.519(10) yes
C2 H21 1.000 no
C3 H31 1.000 no
C3 H32 1.000 no
C4 C5 1.481(10) yes
C4 H41 1.000 no
C5 H51 1.000 no
C5 H52 1.000 no
